data_1548833
loop_
_publ_author_name
'Huang, Rong'
'Jiang, Bo-Guang'
'Li, Xiao-Nian'
'Wang, Ya-Ting'
'Liu, Si-Si'
'Zheng, Kai-Xuan'
'He, Jian'
'Wu, Shao-Hua'

_publ_section_title
;
 Polyoxygenated Cyclohexenoids with Promising \a-Glycosidase Inhibitory
 Activity Produced by Phomopsis sp. YE3250, an Endophytic Fungus Derived
 from Paeonia delavayi.
;
_journal_name_full 'Journal of agricultural and food chemistry'
_journal_paper_doi 10.1021/acs.jafc.7b04998
_journal_year 2018
_chemical_absolute_configuration ad
_chemical_formula_moiety 'C18 H29 Cl O4, H2 O'
_chemical_formula_sum 'C18 H31 Cl O5'
_chemical_formula_weight 362.88
_space_group_crystal_system monoclinic
_space_group_IT_number 4
_space_group_name_Hall 'P 2yb'
_space_group_name_H-M_alt 'P 1 21 1'
_symmetry_space_group_name_Hall 'P 2yb'
_symmetry_space_group_name_H-M 'P 1 21 1'
_atom_sites_solution_hydrogens mixed
_atom_sites_solution_primary direct
_atom_sites_solution_secondary difmap
_audit_creation_method SHELXL-2014/7
_cell_angle_alpha 90
_cell_angle_beta 93.657(2)
_cell_angle_gamma 90
_cell_formula_units_Z 2
_cell_length_a 4.6368(6)
_cell_length_b 7.8718(9)
_cell_length_c 25.885(3)
_cell_measurement_reflns_used 6870
_cell_measurement_temperature 100(2)
_cell_measurement_theta_max 30.81
_cell_measurement_theta_min 2.37
_cell_volume 942.9(2)
_computing_cell_refinement 'Bruker SAINT'
_computing_data_collection 'Bruker APEX2'
_computing_data_reduction 'Bruker SAINT'
_computing_molecular_graphics 'Bruker SHELXTL'
_computing_publication_material 'Bruker SHELXTL'
_computing_structure_refinement 'SHELXL-2014 (Sheldrick 2014)'
_computing_structure_solution 'SHELXS-97 (Sheldrick 2008)'
_diffrn_ambient_temperature 100(2)
_diffrn_measured_fraction_theta_full 0.998
_diffrn_measured_fraction_theta_max 0.924
_diffrn_measurement_device_type 'Bruker APEX-II CCD'
_diffrn_measurement_method '\f and \w scans'
_diffrn_radiation_type MoK\a
_diffrn_radiation_wavelength 0.71073
_diffrn_reflns_av_R_equivalents 0.0217
_diffrn_reflns_av_unetI/netI 0.0351
_diffrn_reflns_Laue_measured_fraction_full 0.998
_diffrn_reflns_Laue_measured_fraction_max 0.924
_diffrn_reflns_limit_h_max 6
_diffrn_reflns_limit_h_min -6
_diffrn_reflns_limit_k_max 10
_diffrn_reflns_limit_k_min -10
_diffrn_reflns_limit_l_max 31
_diffrn_reflns_limit_l_min -35
_diffrn_reflns_number 10463
_diffrn_reflns_point_group_measured_fraction_full 0.996
_diffrn_reflns_point_group_measured_fraction_max 0.888
_diffrn_reflns_theta_full 25.242
_diffrn_reflns_theta_max 31.024
_diffrn_reflns_theta_min 0.788
_diffrn_source 'fine-focus sealed tube'
_exptl_absorpt_coefficient_mu 0.226
_exptl_absorpt_correction_type multi-scan
_exptl_absorpt_process_details sadabs
_exptl_crystal_colour colourless
_exptl_crystal_density_diffrn 1.278
_exptl_crystal_description plate
_exptl_crystal_F_000 392
_exptl_crystal_size_max 1.140
_exptl_crystal_size_mid 0.450
_exptl_crystal_size_min 0.090
_exptl_transmission_factor_max 0.7462
_exptl_transmission_factor_min 0.6609
_refine_diff_density_max 0.404
_refine_diff_density_min -0.286
_refine_diff_density_rms 0.104
_refine_ls_abs_structure_details
;
 Flack x determined using 2177 quotients [(I+)-(I-)]/[(I+)+(I-)]
 (Parsons, Flack and Wagner, Acta Cryst. B69 (2013) 249-259).
;
_refine_ls_abs_structure_Flack 0.016(17)
_refine_ls_extinction_method none
_refine_ls_goodness_of_fit_ref 1.133
_refine_ls_hydrogen_treatment mixed
_refine_ls_matrix_type full
_refine_ls_number_parameters 233
_refine_ls_number_reflns 5362
_refine_ls_number_restraints 4
_refine_ls_restrained_S_all 1.132
_refine_ls_R_factor_all 0.0307
_refine_ls_R_factor_gt 0.0275
_refine_ls_shift/su_max 0.001
_refine_ls_shift/su_mean 0.000
_refine_ls_structure_factor_coef Fsqd
_refine_ls_weighting_details 'w=1/[\s^2^(Fo^2^)+(0.0487P)^2^] where P=(Fo^2^+2Fc^2^)/3'
_refine_ls_weighting_scheme calc
_refine_ls_wR_factor_gt 0.0737
_refine_ls_wR_factor_ref 0.0811
_reflns_Friedel_coverage 0.805
_reflns_Friedel_fraction_full 0.994
_reflns_Friedel_fraction_max 0.847
_reflns_number_gt 5144
_reflns_number_total 5362
_reflns_threshold_expression 'I > 2\s(I)'
_cod_data_source_file jf7b04998_si_003.cif
_cod_data_source_block mo_yd_wsh5_0m
_cod_database_code 1548833
_shelx_shelxl_version_number 2014/7
_shelx_space_group_comment
;
The symmetry employed for this shelxl refinement is uniquely defined
by the following loop, which should always be used as a source of
symmetry information in preference to the above space-group names.
They are only intended as comments.
;
_shelx_estimated_absorpt_t_min 0.782
_shelx_estimated_absorpt_t_max 0.980

loop_
_space_group_symop_operation_xyz
'x, y, z'
'-x, y+1/2, -z'

loop_
_atom_site_label
_atom_site_type_symbol
_atom_site_fract_x
_atom_site_fract_y
_atom_site_fract_z
_atom_site_U_iso_or_equiv
_atom_site_adp_type
_atom_site_occupancy
_atom_site_site_symmetry_order
_atom_site_calc_flag
_atom_site_refinement_flags_posn
_atom_site_refinement_flags_adp
Cl1 Cl 0.86539(8) 0.83460(5) 0.91987(2) 0.01337(9) Uani 1 1 d . .
O1 O 0.7777(3) 0.56409(16) 0.99866(4) 0.0105(2) Uani 1 1 d . .
H2 H 0.917(5) 0.618(3) 1.0037(9) 0.016 Uiso 1 1 d . U
O2 O 0.5063(3) 0.72026(16) 0.81921(5) 0.0133(2) Uani 1 1 d . .
H4 H 0.636(6) 0.774(3) 0.8074(9) 0.020 Uiso 1 1 d . U
O3 O 0.6999(3) 0.21287(15) 0.96452(5) 0.0108(2) Uani 1 1 d . .
H6 H 0.567(5) 0.149(3) 0.9747(8) 0.016 Uiso 1 1 d . U
O4 O 0.2073(3) 0.20092(17) 0.81543(4) 0.0160(3) Uani 1 1 d . .
O5 O -0.0225(3) 0.87130(16) 0.78343(5) 0.0172(3) Uani 1 1 d D .
H30 H 0.130(4) 0.825(3) 0.7942(9) 0.026 Uiso 1 1 d D U
H31 H 0.011(5) 0.9732(16) 0.7871(10) 0.026 Uiso 1 1 d D U
C1 C 0.5275(5) 0.4089(3) 0.32557(7) 0.0266(4) Uani 1 1 d . .
H19 H 0.4031 0.3082 0.3231 0.040 Uiso 1 1 calc R U
H1 H 0.6463 0.4131 0.2956 0.040 Uiso 1 1 calc R U
H20 H 0.4073 0.5112 0.3262 0.040 Uiso 1 1 calc R U
C2 C 0.7238(4) 0.3998(3) 0.37537(7) 0.0217(4) Uani 1 1 d . .
H18 H 0.8439 0.2959 0.3747 0.026 Uiso 1 1 calc R U
H21 H 0.8552 0.4990 0.3769 0.026 Uiso 1 1 calc R U
C3 C 0.5527(4) 0.3973(3) 0.42378(6) 0.0179(3) Uani 1 1 d . .
H16 H 0.4247 0.2965 0.4224 0.022 Uiso 1 1 calc R U
H17 H 0.4283 0.4996 0.4238 0.022 Uiso 1 1 calc R U
C4 C 0.7437(4) 0.3928(3) 0.47438(7) 0.0182(3) Uani 1 1 d . .
H23 H 0.8660 0.2897 0.4748 0.022 Uiso 1 1 calc R U
H22 H 0.8732 0.4929 0.4757 0.022 Uiso 1 1 calc R U
C5 C 0.5677(4) 0.3928(3) 0.52231(6) 0.0173(3) Uani 1 1 d . .
H15 H 0.4437 0.2903 0.5215 0.021 Uiso 1 1 calc R U
H14 H 0.4392 0.4933 0.5209 0.021 Uiso 1 1 calc R U
C6 C 0.7520(4) 0.3953(3) 0.57348(6) 0.0172(3) Uani 1 1 d . .
H25 H 0.8767 0.2932 0.5756 0.021 Uiso 1 1 calc R U
H24 H 0.8791 0.4965 0.5743 0.021 Uiso 1 1 calc R U
C7 C 0.5666(4) 0.3994(3) 0.62019(7) 0.0171(3) Uani 1 1 d . .
H13 H 0.4473 0.2951 0.6200 0.021 Uiso 1 1 calc R U
H12 H 0.4334 0.4976 0.6166 0.021 Uiso 1 1 calc R U
C8 C 0.7399(4) 0.4123(3) 0.67246(7) 0.0178(3) Uani 1 1 d . .
H11 H 0.8609 0.3095 0.6780 0.021 Uiso 1 1 calc R U
H10 H 0.8699 0.5121 0.6723 0.021 Uiso 1 1 calc R U
C9 C 0.5423(4) 0.4295(2) 0.71581(7) 0.0151(3) Uani 1 1 d . .
H26 H 0.4070 0.5202 0.7133 0.018 Uiso 1 1 calc R U
C10 C 0.5373(3) 0.3308(3) 0.75737(6) 0.0132(3) Uani 1 1 d . .
H9 H 0.6684 0.2382 0.7608 0.016 Uiso 1 1 calc R U
C11 C 0.3322(3) 0.3600(2) 0.79917(6) 0.0114(3) Uani 1 1 d . .
H8 H 0.1741 0.4381 0.7859 0.014 Uiso 1 1 calc R U
C12 C 0.4738(3) 0.4314(2) 0.84857(6) 0.0094(3) Uani 1 1 d . .
C13 C 0.6372(3) 0.59585(19) 0.85274(6) 0.0093(3) Uani 1 1 d . .
H5 H 0.8402 0.5763 0.8432 0.011 Uiso 1 1 calc R U
C14 C 0.6404(3) 0.65118(19) 0.90950(6) 0.0083(3) Uani 1 1 d . .
H3 H 0.4389 0.6806 0.9179 0.010 Uiso 1 1 calc R U
C15 C 0.7547(3) 0.50972(19) 0.94613(6) 0.0079(3) Uani 1 1 d . .
H29 H 0.9491 0.4727 0.9358 0.009 Uiso 1 1 calc R U
C16 C 0.4389(3) 0.3268(2) 0.88815(6) 0.0092(3) Uani 1 1 d . .
C17 C 0.5497(3) 0.35814(19) 0.94319(6) 0.0079(3) Uani 1 1 d . .
H7 H 0.3819 0.3832 0.9644 0.009 Uiso 1 1 calc R U
C18 C 0.2671(4) 0.1741(2) 0.87023(6) 0.0121(3) Uani 1 1 d . .
H28 H 0.3798 0.0686 0.8767 0.015 Uiso 1 1 calc R U
H27 H 0.0854 0.1663 0.8882 0.015 Uiso 1 1 calc R U

loop_
_atom_site_aniso_label
_atom_site_aniso_U_11
_atom_site_aniso_U_22
_atom_site_aniso_U_33
_atom_site_aniso_U_23
_atom_site_aniso_U_13
_atom_site_aniso_U_12
Cl1 0.01554(17) 0.00839(15) 0.01574(17) -0.00049(14) -0.00237(13) -0.00367(14)
O1 0.0106(5) 0.0127(5) 0.0080(5) -0.0024(4) -0.0017(4) -0.0023(4)
O2 0.0125(5) 0.0129(5) 0.0140(5) 0.0065(5) -0.0022(4) -0.0015(5)
O3 0.0098(5) 0.0085(5) 0.0138(5) 0.0037(4) -0.0016(4) 0.0010(4)
O4 0.0225(6) 0.0147(6) 0.0100(5) 0.0007(5) -0.0053(5) -0.0094(5)
O5 0.0145(6) 0.0168(6) 0.0201(6) 0.0031(5) -0.0015(5) -0.0033(5)
C1 0.0336(11) 0.0330(11) 0.0133(8) -0.0004(8) 0.0016(8) 0.0026(9)
C2 0.0226(9) 0.0294(10) 0.0135(8) 0.0004(7) 0.0035(7) -0.0002(8)
C3 0.0175(8) 0.0252(8) 0.0111(7) -0.0003(6) 0.0009(6) 0.0012(7)
C4 0.0154(8) 0.0273(9) 0.0118(7) 0.0009(6) 0.0004(6) 0.0012(7)
C5 0.0147(8) 0.0254(9) 0.0118(7) 0.0003(6) 0.0009(6) 0.0009(7)
C6 0.0147(8) 0.0261(9) 0.0107(7) 0.0005(6) 0.0008(6) 0.0003(7)
C7 0.0139(8) 0.0263(9) 0.0111(7) 0.0009(7) 0.0003(6) -0.0002(7)
C8 0.0140(8) 0.0274(9) 0.0121(7) 0.0000(7) 0.0005(6) -0.0010(7)
C9 0.0135(7) 0.0205(8) 0.0112(7) -0.0013(6) -0.0007(6) -0.0007(6)
C10 0.0127(7) 0.0159(7) 0.0109(7) -0.0035(7) -0.0013(5) -0.0004(7)
C11 0.0121(7) 0.0121(7) 0.0096(6) 0.0010(5) -0.0025(5) -0.0025(5)
C12 0.0085(7) 0.0113(7) 0.0084(7) -0.0013(5) -0.0009(5) -0.0005(5)
C13 0.0092(7) 0.0095(7) 0.0091(7) 0.0014(5) -0.0005(5) -0.0006(5)
C14 0.0074(6) 0.0070(6) 0.0101(7) 0.0001(5) -0.0014(5) -0.0013(5)
C15 0.0078(7) 0.0080(6) 0.0078(6) -0.0004(5) -0.0002(5) -0.0004(5)
C16 0.0077(6) 0.0095(6) 0.0102(6) -0.0002(6) -0.0013(5) -0.0006(6)
C17 0.0078(6) 0.0076(7) 0.0081(6) 0.0014(5) -0.0012(5) 0.0003(5)
C18 0.0139(7) 0.0116(7) 0.0104(7) 0.0005(5) -0.0025(6) -0.0038(6)

loop_
_atom_type_symbol
_atom_type_description
_atom_type_scat_dispersion_real
_atom_type_scat_dispersion_imag
_atom_type_scat_source
C C 0.0033 0.0016 'International Tables Vol C Tables 4.2.6.8 and 6.1.1.4'
H H 0.0000 0.0000 'International Tables Vol C Tables 4.2.6.8 and 6.1.1.4'
O O 0.0106 0.0060 'International Tables Vol C Tables 4.2.6.8 and 6.1.1.4'
Cl Cl 0.1484 0.1585 'International Tables Vol C Tables 4.2.6.8 and 6.1.1.4'

loop_
_geom_angle_atom_site_label_1
_geom_angle_atom_site_label_2
_geom_angle_atom_site_label_3
_geom_angle
C15 O1 H2 109.6(18)
C13 O2 H4 107.2(18)
C17 O3 H6 104.4(16)
C18 O4 C11 110.82(12)
H30 O5 H31 104(2)
C2 C1 H19 109.5
C2 C1 H1 109.5
H19 C1 H1 109.5
C2 C1 H20 109.5
H19 C1 H20 109.5
H1 C1 H20 109.5
C3 C2 C1 112.31(17)
C3 C2 H18 109.1
C1 C2 H18 109.1
C3 C2 H21 109.1
C1 C2 H21 109.1
H18 C2 H21 107.9
C2 C3 C4 113.54(16)
C2 C3 H16 108.9
C4 C3 H16 108.9
C2 C3 H17 108.9
C4 C3 H17 108.9
H16 C3 H17 107.7
C5 C4 C3 112.60(15)
C5 C4 H23 109.1
C3 C4 H23 109.1
C5 C4 H22 109.1
C3 C4 H22 109.1
H23 C4 H22 107.8
C4 C5 C6 113.91(15)
C4 C5 H15 108.8
C6 C5 H15 108.8
C4 C5 H14 108.8
C6 C5 H14 108.8
H15 C5 H14 107.7
C7 C6 C5 111.95(15)
C7 C6 H25 109.2
C5 C6 H25 109.2
C7 C6 H24 109.2
C5 C6 H24 109.2
H25 C6 H24 107.9
C6 C7 C8 114.21(15)
C6 C7 H13 108.7
C8 C7 H13 108.7
C6 C7 H12 108.7
C8 C7 H12 108.7
H13 C7 H12 107.6
C9 C8 C7 110.83(15)
C9 C8 H11 109.5
C7 C8 H11 109.5
C9 C8 H10 109.5
C7 C8 H10 109.5
H11 C8 H10 108.1
C10 C9 C8 126.62(17)
C10 C9 H26 116.7
C8 C9 H26 116.7
C9 C10 C11 122.55(17)
C9 C10 H9 118.7
C11 C10 H9 118.7
O4 C11 C10 111.03(14)
O4 C11 C12 103.61(12)
C10 C11 C12 113.98(13)
O4 C11 H8 109.3
C10 C11 H8 109.3
C12 C11 H8 109.3
C16 C12 C13 124.29(14)
C16 C12 C11 110.74(14)
C13 C12 C11 124.95(13)
O2 C13 C12 110.92(13)
O2 C13 C14 111.59(13)
C12 C13 C14 106.75(12)
O2 C13 H5 109.2
C12 C13 H5 109.2
C14 C13 H5 109.2
C13 C14 C15 111.60(12)
C13 C14 Cl1 110.04(10)
C15 C14 Cl1 108.50(11)
C13 C14 H3 108.9
C15 C14 H3 108.9
Cl1 C14 H3 108.9
O1 C15 C17 106.96(12)
O1 C15 C14 111.96(12)
C17 C15 C14 110.32(13)
O1 C15 H29 109.2
C17 C15 H29 109.2
C14 C15 H29 109.2
C12 C16 C18 110.22(14)
C12 C16 C17 125.18(15)
C18 C16 C17 124.58(14)
O3 C17 C16 111.27(13)
O3 C17 C15 108.63(12)
C16 C17 C15 110.50(13)
O3 C17 H7 108.8
C16 C17 H7 108.8
C15 C17 H7 108.8
O4 C18 C16 104.60(13)
O4 C18 H28 110.8
C16 C18 H28 110.8
O4 C18 H27 110.8
C16 C18 H27 110.8
H28 C18 H27 108.9

loop_
_geom_bond_atom_site_label_1
_geom_bond_atom_site_label_2
_geom_bond_distance
Cl1 C14 1.7916(16)
O1 C15 1.4229(19)
O1 H2 0.78(3)
O2 C13 1.4189(19)
O2 H4 0.81(3)
O3 C17 1.4313(19)
O3 H6 0.85(3)
O4 C18 1.4434(19)
O4 C11 1.4536(19)
O5 H30 0.827(12)
O5 H31 0.821(13)
C1 C2 1.531(3)
C1 H19 0.9800
C1 H1 0.9800
C1 H20 0.9800
C2 C3 1.525(2)
C2 H18 0.9900
C2 H21 0.9900
C3 C4 1.534(3)
C3 H16 0.9900
C3 H17 0.9900
C4 C5 1.528(2)
C4 H23 0.9900
C4 H22 0.9900
C5 C6 1.530(2)
C5 H15 0.9900
C5 H14 0.9900
C6 C7 1.528(2)
C6 H25 0.9900
C6 H24 0.9900
C7 C8 1.532(3)
C7 H13 0.9900
C7 H12 0.9900
C8 C9 1.499(2)
C8 H11 0.9900
C8 H10 0.9900
C9 C10 1.328(2)
C9 H26 0.9500
C10 C11 1.503(2)
C10 H9 0.9500
C11 C12 1.508(2)
C11 H8 1.0000
C12 C16 1.333(2)
C12 C13 1.500(2)
C13 C14 1.532(2)
C13 H5 1.0000
C14 C15 1.535(2)
C14 H3 1.0000
C15 C17 1.524(2)
C15 H29 1.0000
C16 C18 1.499(2)
C16 C17 1.504(2)
C17 H7 1.0000
C18 H28 0.9900
C18 H27 0.9900

loop_
_geom_hbond_atom_site_label_D
_geom_hbond_atom_site_label_H
_geom_hbond_atom_site_label_A
_geom_hbond_distance_DH
_geom_hbond_distance_HA
_geom_hbond_distance_DA
_geom_hbond_angle_DHA
_geom_hbond_site_symmetry_A
C18 H27 Cl1 0.99 2.94 3.5452(17) 120.5 1_445
O5 H31 O4 0.821(13) 2.120(15) 2.9054(18) 160(2) 1_565
O5 H30 O2 0.827(12) 2.001(13) 2.8274(18) 178(3) .
O3 H6 O1 0.85(3) 1.90(2) 2.7300(17) 164(2) 2_647
O2 H4 O5 0.81(3) 1.90(3) 2.7024(18) 171(3) 1_655
O1 H2 O3 0.78(3) 2.05(3) 2.8024(17) 163(3) 2_757
C18 H27 Cl1 0.99 2.94 3.5452(17) 120.5 1_445
O5 H31 O4 0.821(13) 2.120(15) 2.9054(18) 160(2) 1_565
O5 H30 O2 0.827(12) 2.001(13) 2.8274(18) 178(3) .
O3 H6 O1 0.85(3) 1.90(2) 2.7300(17) 164(2) 2_647
O2 H4 O5 0.81(3) 1.90(3) 2.7024(18) 171(3) 1_655
O1 H2 O3 0.78(3) 2.05(3) 2.8024(17) 163(3) 2_757
C18 H27 Cl1 0.99 2.94 3.5452(17) 120.5 1_445
O5 H31 O4 0.821(13) 2.120(15) 2.9054(18) 160(2) 1_565
O5 H30 O2 0.827(12) 2.001(13) 2.8274(18) 178(3) .
O3 H6 O1 0.85(3) 1.90(2) 2.7300(17) 164(2) 2_647
O2 H4 O5 0.81(3) 1.90(3) 2.7024(18) 171(3) 1_655
O1 H2 O3 0.78(3) 2.05(3) 2.8024(17) 163(3) 2_757
C18 H27 Cl1 0.99 2.94 3.5452(17) 120.5 1_445
O5 H31 O4 0.821(13) 2.120(15) 2.9054(18) 160(2) 1_565
O5 H30 O2 0.827(12) 2.001(13) 2.8274(18) 178(3) .
O3 H6 O1 0.85(3) 1.90(2) 2.7300(17) 164(2) 2_647
O2 H4 O5 0.81(3) 1.90(3) 2.7024(18) 171(3) 1_655
O1 H2 O3 0.78(3) 2.05(3) 2.8024(17) 163(3) 2_757
C18 H27 Cl1 0.99 2.94 3.5452(17) 120.5 1_445
O5 H31 O4 0.821(13) 2.120(15) 2.9054(18) 160(2) 1_565
O5 H30 O2 0.827(12) 2.001(13) 2.8274(18) 178(3) .
O3 H6 O1 0.85(3) 1.90(2) 2.7300(17) 164(2) 2_647
O2 H4 O5 0.81(3) 1.90(3) 2.7024(18) 171(3) 1_655
O1 H2 O3 0.78(3) 2.05(3) 2.8024(17) 163(3) 2_757
C18 H27 Cl1 0.99 2.94 3.5452(17) 120.5 1_445
O5 H31 O4 0.821(13) 2.120(15) 2.9054(18) 160(2) 1_565
O5 H30 O2 0.827(12) 2.001(13) 2.8274(18) 178(3) .
O3 H6 O1 0.85(3) 1.90(2) 2.7300(17) 164(2) 2_647
O2 H4 O5 0.81(3) 1.90(3) 2.7024(18) 171(3) 1_655
O1 H2 O3 0.78(3) 2.05(3) 2.8024(17) 163(3) 2_757
O1 H2 O3 0.78(3) 2.05(3) 2.8024(17) 163(3) 2_757
O2 H4 O5 0.81(3) 1.90(3) 2.7024(18) 171(3) 1_655
O3 H6 O1 0.85(3) 1.90(2) 2.7300(17) 164(2) 2_647
O5 H30 O2 0.827(12) 2.001(13) 2.8274(18) 178(3) .
O5 H31 O4 0.821(13) 2.120(15) 2.9054(18) 160(2) 1_565
C18 H27 Cl1 0.99 2.94 3.5452(17) 120.5 1_445
O1 H2 O3 0.78(3) 2.05(3) 2.8024(17) 163(3) 2_757
O2 H4 O5 0.81(3) 1.90(3) 2.7024(18) 171(3) 1_655
O3 H6 O1 0.85(3) 1.90(2) 2.7300(17) 164(2) 2_647
O5 H30 O2 0.827(12) 2.001(13) 2.8274(18) 178(3) .
O5 H31 O4 0.821(13) 2.120(15) 2.9054(18) 160(2) 1_565
C18 H27 Cl1 0.99 2.94 3.5452(17) 120.5 1_445
O1 H2 O3 0.78(3) 2.05(3) 2.8024(17) 163(3) 2_757
O2 H4 O5 0.81(3) 1.90(3) 2.7024(18) 171(3) 1_655
O3 H6 O1 0.85(3) 1.90(2) 2.7300(17) 164(2) 2_647
O5 H30 O2 0.827(12) 2.001(13) 2.8274(18) 178(3) .
O5 H31 O4 0.821(13) 2.120(15) 2.9054(18) 160(2) 1_565
C18 H27 Cl1 0.99 2.94 3.5452(17) 120.5 1_445

loop_
_geom_torsion_atom_site_label_1
_geom_torsion_atom_site_label_2
_geom_torsion_atom_site_label_3
_geom_torsion_atom_site_label_4
_geom_torsion
C1 C2 C3 C4 -178.52(16)
C2 C3 C4 C5 179.28(16)
C3 C4 C5 C6 -177.73(16)
C4 C5 C6 C7 178.63(16)
C5 C6 C7 C8 -176.72(16)
C6 C7 C8 C9 175.52(16)
C7 C8 C9 C10 124.9(2)
C8 C9 C10 C11 179.23(16)
C18 O4 C11 C10 122.36(14)
C18 O4 C11 C12 -0.40(17)
C9 C10 C11 O4 136.78(17)
C9 C10 C11 C12 -106.67(19)
O4 C11 C12 C16 0.69(18)
C10 C11 C12 C16 -120.09(16)
O4 C11 C12 C13 179.50(14)
C10 C11 C12 C13 58.7(2)
C16 C12 C13 O2 -144.41(16)
C11 C12 C13 O2 36.9(2)
C16 C12 C13 C14 -22.7(2)
C11 C12 C13 C14 158.69(14)
O2 C13 C14 C15 174.43(12)
C12 C13 C14 C15 53.10(16)
O2 C13 C14 Cl1 -65.06(15)
C12 C13 C14 Cl1 173.61(10)
C13 C14 C15 O1 175.83(12)
Cl1 C14 C15 O1 54.42(14)
C13 C14 C15 C17 -65.17(16)
Cl1 C14 C15 C17 173.43(10)
C13 C12 C16 C18 -179.53(14)
C11 C12 C16 C18 -0.71(18)
C13 C12 C16 C17 1.7(3)
C11 C12 C16 C17 -179.48(14)
C12 C16 C17 O3 -131.18(16)
C18 C16 C17 O3 50.2(2)
C12 C16 C17 C15 -10.4(2)
C18 C16 C17 C15 170.98(14)
O1 C15 C17 O3 -75.52(15)
C14 C15 C17 O3 162.48(12)
O1 C15 C17 C16 162.15(12)
C14 C15 C17 C16 40.15(16)
C11 O4 C18 C16 0.02(18)
C12 C16 C18 O4 0.44(18)
C17 C16 C18 O4 179.22(14)
